data_7707858
loop_
_publ_author_name
'Mahoro, Gilbert Umuhire'
'Fresta, Elisa'
'Elie, Margaux'
'di Nasso, Davide'
'Zhang, Qi'
'Lohier, Jean-Fran\,cois'
'Renaud, Jean-Luc'
'Linares, Mathieu'
'Wannemacher, Reinhold'
'Cabanillas-Gonzalez, Juan'
'Costa, Rub\'en D'
'Gaillard, Sylvain'

_publ_section_title
;
 Towards rainbow photo/electro-luminescence in copper(i) complexes with
 the versatile bridged bis-pyridyl ancillary ligand.
;
_journal_issue 32
_journal_name_full 'Dalton transactions (Cambridge, England : 2003)'
_journal_page_first 11049
_journal_page_last 11060
_journal_paper_doi 10.1039/d1dt01689j
_journal_volume 50
_journal_year 2021
_chemical_formula_moiety 'C53 H43 Cl2 Cu F6 N2 O P4'
_chemical_formula_sum 'C53 H43 Cl2 Cu F6 N2 O P4'
_chemical_formula_weight 1096.21
_chemical_name_systematic
;
Copper(I) [2-(2-diphenylphosphanylphenoxy)phenyl]
-diphenylphosphane, 2,2'-(phenylphosphanediyl)dipyridine]  
hexafluorophosphate 
;
_space_group_crystal_system triclinic
_space_group_IT_number 2
_space_group_name_Hall '-P 1'
_space_group_name_H-M_alt 'P -1'
_atom_sites_solution_hydrogens geom
_audit_creation_method SHELXL-2017/1
_audit_update_record
;
2021-05-21 deposited with the CCDC.	2021-07-14 downloaded from the CCDC.
;
_cell_angle_alpha 66.5810(10)
_cell_angle_beta 82.4060(10)
_cell_angle_gamma 87.9210(10)
_cell_formula_units_Z 2
_cell_length_a 12.5814(4)
_cell_length_b 13.2569(4)
_cell_length_c 16.1401(6)
_cell_measurement_reflns_used 9827
_cell_measurement_temperature 150(2)
_cell_measurement_theta_max 38.53
_cell_measurement_theta_min 2.56
_cell_volume 2448.20(14)
_computing_cell_refinement 'Bruker SAINT'
_computing_data_collection 'Bruker APEX2'
_computing_data_reduction 'Bruker SAINT'
_computing_molecular_graphics 'Bruker SHELXTL'
_computing_publication_material 'Bruker SHELXTL'
_computing_structure_refinement 'SHELXL-2017/1 (Sheldrick, 2017)'
_computing_structure_solution 'SHELXT 2014/5 (Sheldrick, 2014)'
_diffrn_ambient_temperature 150(2)
_diffrn_measured_fraction_theta_full 0.997
_diffrn_measured_fraction_theta_max 0.987
_diffrn_measurement_device_type 'Bruker APEX-II CCD'
_diffrn_measurement_method '\f and \w scans'
_diffrn_radiation_type MoK\a
_diffrn_radiation_wavelength 0.71073
_diffrn_reflns_av_R_equivalents 0.0847
_diffrn_reflns_av_unetI/netI 0.0793
_diffrn_reflns_Laue_measured_fraction_full 0.997
_diffrn_reflns_Laue_measured_fraction_max 0.987
_diffrn_reflns_limit_h_max 22
_diffrn_reflns_limit_h_min -22
_diffrn_reflns_limit_k_max 23
_diffrn_reflns_limit_k_min -23
_diffrn_reflns_limit_l_max 28
_diffrn_reflns_limit_l_min -28
_diffrn_reflns_number 120005
_diffrn_reflns_point_group_measured_fraction_full 0.997
_diffrn_reflns_point_group_measured_fraction_max 0.987
_diffrn_reflns_theta_full 25.242
_diffrn_reflns_theta_max 38.632
_diffrn_reflns_theta_min 2.457
_exptl_absorpt_coefficient_mu 0.751
_exptl_absorpt_correction_type multi-scan
_exptl_absorpt_process_details 'Sadabs 2015/1'
_exptl_crystal_colour colourless
_exptl_crystal_density_diffrn 1.487
_exptl_crystal_description block
_exptl_crystal_F_000 1120
_exptl_crystal_size_max 0.19
_exptl_crystal_size_mid 0.14
_exptl_crystal_size_min 0.10
_exptl_transmission_factor_max 0.7452
_exptl_transmission_factor_min 0.5482
_refine_diff_density_max 2.808
_refine_diff_density_min -2.800
_refine_diff_density_rms 0.135
_refine_ls_extinction_method none
_refine_ls_goodness_of_fit_ref 1.038
_refine_ls_hydrogen_treatment constr
_refine_ls_matrix_type full
_refine_ls_number_parameters 622
_refine_ls_number_reflns 27457
_refine_ls_number_restraints 0
_refine_ls_restrained_S_all 1.038
_refine_ls_R_factor_all 0.1348
_refine_ls_R_factor_gt 0.0727
_refine_ls_shift/su_max 0.001
_refine_ls_shift/su_mean 0.000
_refine_ls_structure_factor_coef Fsqd
_refine_ls_weighting_details 'w=1/[\s^2^(Fo^2^)+(0.1083P)^2^+3.1649P] where P=(Fo^2^+2Fc^2^)/3'
_refine_ls_weighting_scheme calc
_refine_ls_wR_factor_gt 0.1913
_refine_ls_wR_factor_ref 0.2391
_reflns_Friedel_coverage 0.000
_reflns_number_gt 16384
_reflns_number_total 27457
_reflns_threshold_expression 'I > 2\s(I)'
_cod_data_source_file d1dt01689j2.cif
_cod_data_source_block mahoro15_0m_a
_cod_depositor_comments 'Adding full bibliography for 7707855--7707861.cif.'
_cod_database_code 7707858
_shelx_shelxl_version_number 2017/1
_shelx_space_group_comment
;
The symmetry employed for this shelxl refinement is uniquely defined
by the following loop, which should always be used as a source of
symmetry information in preference to the above space-group names.
They are only intended as comments.
;

loop_
_space_group_symop_operation_xyz
'x, y, z'
'-x, -y, -z'

loop_
_atom_site_label
_atom_site_type_symbol
_atom_site_fract_x
_atom_site_fract_y
_atom_site_fract_z
_atom_site_U_iso_or_equiv
_atom_site_adp_type
_atom_site_occupancy
_atom_site_site_symmetry_order
_atom_site_calc_flag
_atom_site_refinement_flags_posn
_atom_site_refinement_flags_adp
_atom_site_refinement_flags_occupancy
_atom_site_disorder_assembly
_atom_site_disorder_group
Cu1 Cu 0.78988(2) 0.35644(2) 0.24618(2) 0.01758(6) Uani 1 1 d . . . . .
P2 P 0.66824(4) 0.27647(4) 0.19733(4) 0.01604(10) Uani 1 1 d . . . . .
P3 P 0.87985(4) 0.22073(5) 0.34689(4) 0.01721(10) Uani 1 1 d . . . . .
P1 P 0.70459(5) 0.58867(5) 0.13062(5) 0.02185(11) Uani 1 1 d . . . . .
P4 P 0.66080(7) 0.22431(9) 0.69223(6) 0.03995(19) Uani 1 1 d . . . . .
Cl1 Cl 1.06206(12) 0.32024(16) 0.74769(9) 0.0828(4) Uani 1 1 d . . . . .
Cl2 Cl 0.96327(14) 0.13548(14) 0.90044(14) 0.0970(6) Uani 1 1 d . . . . .
O1 O 0.87022(12) 0.16615(12) 0.18244(11) 0.0183(3) Uani 1 1 d . . . . .
N2 N 0.89005(16) 0.47600(15) 0.14718(13) 0.0196(3) Uani 1 1 d . . . . .
N1 N 0.73550(16) 0.46744(15) 0.30513(14) 0.0207(3) Uani 1 1 d . . . . .
F5 F 0.5866(2) 0.2592(2) 0.61274(17) 0.0548(6) Uani 1 1 d . . . . .
F3 F 0.5600(2) 0.2085(2) 0.76518(19) 0.0671(8) Uani 1 1 d . . . . .
C18 C 0.78731(17) 0.08822(16) 0.22445(14) 0.0173(3) Uani 1 1 d . . . . .
F6 F 0.7351(2) 0.1852(3) 0.77302(19) 0.0669(8) Uani 1 1 d . . . . .
C17 C 0.68476(17) 0.12732(17) 0.23722(14) 0.0175(3) Uani 1 1 d . . . . .
C19 C 0.80665(19) -0.02333(18) 0.24798(16) 0.0213(4) Uani 1 1 d . . . . .
H19 H 0.877031 -0.047939 0.237492 0.026 Uiso 1 1 calc R U . . .
C23 C 0.66507(17) 0.31203(17) 0.07534(14) 0.0179(3) Uani 1 1 d . . . . .
F2 F 0.6470(3) 0.0984(2) 0.7065(2) 0.0677(8) Uani 1 1 d . . . . .
C29 C 0.52718(17) 0.29301(17) 0.23447(16) 0.0199(4) Uani 1 1 d . . . . .
C35 C 0.98275(17) 0.15289(17) 0.29644(15) 0.0180(3) Uani 1 1 d . . . . .
C48 C 0.81489(19) -0.00205(18) 0.44751(16) 0.0217(4) Uani 1 1 d . . . . .
H48 H 0.881413 -0.021303 0.422751 0.026 Uiso 1 1 calc R U . . .
C40 C 1.07975(18) 0.1184(2) 0.33182(17) 0.0225(4) Uani 1 1 d . . . . .
H40 H 1.092868 0.128982 0.384482 0.027 Uiso 1 1 calc R U . . .
F4 F 0.6695(3) 0.3485(3) 0.6790(2) 0.0929(12) Uani 1 1 d . . . . .
C1 C 0.69480(19) 0.56403(18) 0.25192(17) 0.0219(4) Uani 1 1 d . . . . .
C36 C 0.96725(17) 0.13668(16) 0.21857(15) 0.0180(3) Uani 1 1 d . . . . .
C6 C 0.85058(18) 0.57672(17) 0.10316(16) 0.0200(4) Uani 1 1 d . . . . .
C7 C 0.9156(2) 0.66207(19) 0.03770(17) 0.0256(4) Uani 1 1 d . . . . .
H7 H 0.885940 0.731352 0.005163 0.031 Uiso 1 1 calc R U . . .
C41 C 0.95402(19) 0.2612(2) 0.41931(17) 0.0240(4) Uani 1 1 d . . . . .
C28 C 0.6971(2) 0.23953(19) 0.03326(17) 0.0241(4) Uani 1 1 d . . . . .
H28 H 0.723730 0.169484 0.068009 0.029 Uiso 1 1 calc R U . . .
C47 C 0.79138(17) 0.10803(18) 0.42641(14) 0.0185(3) Uani 1 1 d . . . . .
C22 C 0.60053(19) 0.05007(18) 0.27672(16) 0.0221(4) Uani 1 1 d . . . . .
H22 H 0.529808 0.074248 0.286644 0.027 Uiso 1 1 calc R U . . .
C24 C 0.6265(2) 0.41442(18) 0.02207(16) 0.0226(4) Uani 1 1 d . . . . .
H24 H 0.604724 0.465153 0.048934 0.027 Uiso 1 1 calc R U . . .
F1 F 0.7615(2) 0.2404(4) 0.6191(2) 0.1099(15) Uani 1 1 d . . . . .
C34 C 0.5016(2) 0.3418(2) 0.29610(19) 0.0274(5) Uani 1 1 d . . . . .
H34 H 0.557177 0.362597 0.320991 0.033 Uiso 1 1 calc R U . . .
C30 C 0.44355(19) 0.2625(2) 0.19921(19) 0.0261(5) Uani 1 1 d . . . . .
H30 H 0.459826 0.229069 0.156894 0.031 Uiso 1 1 calc R U . . .
C10 C 0.99577(19) 0.4607(2) 0.13018(17) 0.0230(4) Uani 1 1 d . . . . .
H10 H 1.023761 0.390162 0.161715 0.028 Uiso 1 1 calc R U . . .
C50 C 0.6447(2) -0.0568(2) 0.54238(18) 0.0280(5) Uani 1 1 d . . . . .
H50 H 0.594708 -0.112868 0.581525 0.034 Uiso 1 1 calc R U . . .
C52 C 0.69360(19) 0.1349(2) 0.46398(17) 0.0243(4) Uani 1 1 d . . . . .
H52 H 0.676326 0.209878 0.449369 0.029 Uiso 1 1 calc R U . . .
C27 C 0.6903(2) 0.2689(2) -0.05879(18) 0.0279(5) Uani 1 1 d . . . . .
H27 H 0.712210 0.218724 -0.086201 0.033 Uiso 1 1 calc R U . . .
C8 C 1.0244(2) 0.6441(2) 0.02090(18) 0.0280(5) Uani 1 1 d . . . . .
H8 H 1.069915 0.701153 -0.023281 0.034 Uiso 1 1 calc R U . . .
C39 C 1.15732(19) 0.0690(2) 0.29118(19) 0.0260(4) Uani 1 1 d . . . . .
H39 H 1.221249 0.043229 0.317756 0.031 Uiso 1 1 calc R U . . .
C42 C 0.9586(2) 0.1960(2) 0.51056(19) 0.0308(5) Uani 1 1 d . . . . .
H42 H 0.921866 0.126873 0.538493 0.037 Uiso 1 1 calc R U . . .
C9 C 1.0658(2) 0.5429(2) 0.06888(18) 0.0270(5) Uani 1 1 d . . . . .
H9 H 1.140325 0.529713 0.060175 0.032 Uiso 1 1 calc R U . . .
C37 C 1.04615(19) 0.09221(19) 0.17502(17) 0.0226(4) Uani 1 1 d . . . . .
H37 H 1.035099 0.085653 0.120255 0.027 Uiso 1 1 calc R U . . .
C11 C 0.6825(2) 0.73613(18) 0.07443(18) 0.0238(4) Uani 1 1 d . . . . .
C20 C 0.7214(2) -0.09792(18) 0.28700(18) 0.0254(4) Uani 1 1 d . . . . .
H20 H 0.733731 -0.174207 0.303662 0.031 Uiso 1 1 calc R U . . .
C51 C 0.6214(2) 0.0528(2) 0.52255(18) 0.0285(5) Uani 1 1 d . . . . .
H51 H 0.555918 0.071759 0.549074 0.034 Uiso 1 1 calc R U . . .
C5 C 0.7273(2) 0.4421(2) 0.39539(18) 0.0261(4) Uani 1 1 d . . . . .
H5 H 0.759560 0.376683 0.432586 0.031 Uiso 1 1 calc R U . . .
C2 C 0.6388(2) 0.6321(2) 0.2891(2) 0.0306(5) Uani 1 1 d . . . . .
H2 H 0.608819 0.698337 0.250723 0.037 Uiso 1 1 calc R U . . .
C25 C 0.6196(2) 0.4431(2) -0.06988(17) 0.0267(5) Uani 1 1 d . . . . .
H25 H 0.592558 0.512799 -0.104898 0.032 Uiso 1 1 calc R U . . .
C38 C 1.1415(2) 0.0573(2) 0.21198(19) 0.0262(5) Uani 1 1 d . . . . .
H38 H 1.195383 0.025639 0.183165 0.031 Uiso 1 1 calc R U . . .
C21 C 0.6191(2) -0.0624(2) 0.30180(18) 0.0266(5) Uani 1 1 d . . . . .
H21 H 0.561368 -0.114028 0.328954 0.032 Uiso 1 1 calc R U . . .
C49 C 0.7414(2) -0.0845(2) 0.50487(17) 0.0265(5) Uani 1 1 d . . . . .
H49 H 0.757455 -0.159463 0.518242 0.032 Uiso 1 1 calc R U . . .
C12 C 0.7352(2) 0.8176(2) 0.0893(2) 0.0312(5) Uani 1 1 d . . . . .
H12 H 0.785869 0.797541 0.131624 0.037 Uiso 1 1 calc R U . . .
C4 C 0.6742(2) 0.5068(2) 0.4364(2) 0.0326(6) Uani 1 1 d . . . . .
H4 H 0.669810 0.486312 0.500226 0.039 Uiso 1 1 calc R U . . .
C26 C 0.6517(2) 0.3709(2) -0.11086(17) 0.0283(5) Uani 1 1 d . . . . .
H26 H 0.647416 0.391023 -0.173737 0.034 Uiso 1 1 calc R U . . .
C3 C 0.6274(3) 0.6027(2) 0.3815(2) 0.0376(7) Uani 1 1 d . . . . .
H3 H 0.587916 0.647516 0.407804 0.045 Uiso 1 1 calc R U . . .
C16 C 0.6085(2) 0.7675(2) 0.0119(2) 0.0290(5) Uani 1 1 d . . . . .
H16 H 0.572089 0.712906 0.001503 0.035 Uiso 1 1 calc R U . . .
C14 C 0.6403(3) 0.9581(2) -0.0207(2) 0.0342(6) Uani 1 1 d . . . . .
H14 H 0.626598 1.033647 -0.053446 0.041 Uiso 1 1 calc R U . . .
C32 C 0.3130(2) 0.3296(3) 0.2866(2) 0.0396(7) Uani 1 1 d . . . . .
H32 H 0.240356 0.341988 0.304500 0.047 Uiso 1 1 calc R U . . .
C31 C 0.3376(2) 0.2805(2) 0.2251(2) 0.0338(6) Uani 1 1 d . . . . .
H31 H 0.281838 0.259177 0.200785 0.041 Uiso 1 1 calc R U . . .
C46 C 1.0064(3) 0.3636(3) 0.3795(2) 0.0391(7) Uani 1 1 d . . . . .
H46 H 1.001791 0.409013 0.317461 0.047 Uiso 1 1 calc R U . . .
C13 C 0.7133(3) 0.9276(2) 0.0423(2) 0.0350(6) Uani 1 1 d . . . . .
H13 H 0.748425 0.982479 0.053273 0.042 Uiso 1 1 calc R U . . .
C43 C 1.0175(3) 0.2327(3) 0.5609(2) 0.0430(8) Uani 1 1 d . . . . .
H43 H 1.020322 0.188414 0.623508 0.052 Uiso 1 1 calc R U . . .
C33 C 0.3949(2) 0.3605(3) 0.3219(2) 0.0372(6) Uani 1 1 d . . . . .
H33 H 0.378232 0.394634 0.363699 0.045 Uiso 1 1 calc R U . . .
C15 C 0.5876(3) 0.8781(2) -0.0354(2) 0.0355(6) Uani 1 1 d . . . . .
H15 H 0.537103 0.898699 -0.077857 0.043 Uiso 1 1 calc R U . . .
C44 C 1.0718(3) 0.3328(4) 0.5208(3) 0.0510(10) Uani 1 1 d . . . . .
H44 H 1.113490 0.355976 0.555264 0.061 Uiso 1 1 calc R U . . .
C45 C 1.0654(3) 0.3996(4) 0.4299(3) 0.0532(10) Uani 1 1 d . . . . .
H45 H 1.101065 0.469219 0.402470 0.064 Uiso 1 1 calc R U . . .
C53 C 0.9548(7) 0.2531(6) 0.8016(5) 0.107(3) Uani 1 1 d . . . . .
H53A H 0.920932 0.231375 0.759095 0.128 Uiso 1 1 calc R U . . .
H53B H 0.905331 0.304060 0.817990 0.128 Uiso 1 1 calc R U . . .

loop_
_atom_site_aniso_label
_atom_site_aniso_U_11
_atom_site_aniso_U_22
_atom_site_aniso_U_33
_atom_site_aniso_U_23
_atom_site_aniso_U_13
_atom_site_aniso_U_12
Cu1 0.01812(12) 0.01427(11) 0.02021(12) -0.00696(9) -0.00150(9) 0.00008(8)
P2 0.0153(2) 0.0139(2) 0.0183(2) -0.00607(17) -0.00132(17) 0.00003(16)
P3 0.0160(2) 0.0182(2) 0.0175(2) -0.00732(18) -0.00182(17) 0.00162(17)
P1 0.0218(3) 0.0156(2) 0.0287(3) -0.0087(2) -0.0049(2) -0.00045(18)
P4 0.0291(4) 0.0610(5) 0.0419(4) -0.0333(4) -0.0064(3) 0.0080(3)
Cl1 0.0652(8) 0.1339(13) 0.0597(7) -0.0477(8) -0.0068(6) -0.0204(8)
Cl2 0.0853(10) 0.0803(9) 0.1454(15) -0.0768(10) 0.0299(10) -0.0303(8)
O1 0.0169(6) 0.0157(6) 0.0207(7) -0.0054(5) -0.0025(5) -0.0006(5)
N2 0.0202(8) 0.0170(7) 0.0217(8) -0.0080(6) -0.0011(6) -0.0006(6)
N1 0.0214(8) 0.0175(7) 0.0248(9) -0.0105(6) -0.0017(7) 0.0008(6)
F5 0.0632(15) 0.0516(13) 0.0565(14) -0.0231(11) -0.0282(12) 0.0101(11)
F3 0.0513(14) 0.0782(18) 0.0592(15) -0.0201(13) 0.0072(12) 0.0221(13)
C18 0.0182(8) 0.0161(7) 0.0180(8) -0.0066(6) -0.0036(6) 0.0006(6)
F6 0.0487(14) 0.110(2) 0.0629(16) -0.0520(16) -0.0241(12) 0.0101(14)
C17 0.0177(8) 0.0159(7) 0.0184(8) -0.0063(6) -0.0017(7) -0.0010(6)
C19 0.0228(9) 0.0173(8) 0.0240(10) -0.0079(7) -0.0046(8) 0.0011(7)
C23 0.0186(8) 0.0167(8) 0.0182(8) -0.0065(6) -0.0023(7) -0.0014(6)
F2 0.0842(19) 0.0560(14) 0.0839(19) -0.0418(14) -0.0437(16) 0.0282(14)
C29 0.0165(8) 0.0175(8) 0.0231(9) -0.0059(7) 0.0000(7) -0.0001(6)
C35 0.0157(8) 0.0181(8) 0.0192(8) -0.0068(7) -0.0009(6) 0.0011(6)
C48 0.0218(9) 0.0199(9) 0.0212(9) -0.0062(7) -0.0024(7) 0.0029(7)
C40 0.0172(9) 0.0259(10) 0.0242(10) -0.0094(8) -0.0044(7) 0.0032(7)
F4 0.154(4) 0.0724(19) 0.0592(17) -0.0328(15) -0.0020(19) -0.048(2)
C1 0.0202(9) 0.0176(8) 0.0281(10) -0.0101(8) 0.0005(8) -0.0011(7)
C36 0.0176(8) 0.0145(7) 0.0202(9) -0.0058(6) -0.0003(7) 0.0001(6)
C6 0.0224(9) 0.0161(8) 0.0215(9) -0.0076(7) -0.0009(7) -0.0028(7)
C7 0.0323(12) 0.0178(9) 0.0233(10) -0.0058(7) 0.0021(9) -0.0048(8)
C41 0.0186(9) 0.0315(11) 0.0260(10) -0.0158(9) -0.0032(8) 0.0019(8)
C28 0.0287(11) 0.0214(9) 0.0231(10) -0.0097(8) -0.0044(8) 0.0041(8)
C47 0.0170(8) 0.0200(8) 0.0167(8) -0.0053(7) -0.0029(6) 0.0013(6)
C22 0.0197(9) 0.0184(8) 0.0253(10) -0.0062(7) -0.0001(8) -0.0022(7)
C24 0.0256(10) 0.0172(8) 0.0228(10) -0.0055(7) -0.0032(8) 0.0004(7)
F1 0.0445(15) 0.231(5) 0.082(2) -0.098(3) 0.0174(15) -0.011(2)
C34 0.0244(10) 0.0252(10) 0.0313(12) -0.0127(9) 0.0054(9) 0.0002(8)
C30 0.0193(9) 0.0248(10) 0.0308(12) -0.0068(9) -0.0047(8) -0.0023(8)
C10 0.0205(9) 0.0252(10) 0.0234(10) -0.0102(8) -0.0007(8) -0.0008(7)
C50 0.0263(11) 0.0288(11) 0.0226(10) -0.0039(8) -0.0002(8) -0.0064(9)
C52 0.0216(10) 0.0250(10) 0.0244(10) -0.0089(8) 0.0009(8) 0.0021(8)
C27 0.0332(12) 0.0299(11) 0.0233(10) -0.0136(9) -0.0031(9) 0.0014(9)
C8 0.0290(12) 0.0266(11) 0.0264(11) -0.0097(9) 0.0036(9) -0.0083(9)
C39 0.0166(9) 0.0265(10) 0.0334(12) -0.0106(9) -0.0035(8) 0.0047(7)
C42 0.0341(13) 0.0372(13) 0.0270(12) -0.0171(10) -0.0126(10) 0.0101(10)
C9 0.0227(10) 0.0316(11) 0.0262(11) -0.0122(9) 0.0020(8) -0.0055(8)
C37 0.0224(10) 0.0215(9) 0.0250(10) -0.0119(8) 0.0012(8) 0.0018(7)
C11 0.0240(10) 0.0168(8) 0.0304(11) -0.0083(8) -0.0061(8) 0.0012(7)
C20 0.0306(11) 0.0146(8) 0.0299(11) -0.0072(8) -0.0042(9) -0.0020(7)
C51 0.0222(10) 0.0345(12) 0.0261(11) -0.0108(9) 0.0023(9) -0.0006(9)
C5 0.0277(11) 0.0252(10) 0.0283(11) -0.0147(9) -0.0001(9) 0.0006(8)
C2 0.0273(11) 0.0225(10) 0.0404(14) -0.0135(10) 0.0034(10) 0.0044(8)
C25 0.0300(12) 0.0227(10) 0.0217(10) -0.0024(8) -0.0050(9) 0.0010(8)
C38 0.0202(10) 0.0252(10) 0.0336(12) -0.0140(9) 0.0014(9) 0.0052(8)
C21 0.0274(11) 0.0194(9) 0.0290(11) -0.0056(8) -0.0016(9) -0.0054(8)
C49 0.0277(11) 0.0231(10) 0.0242(10) -0.0048(8) -0.0022(9) -0.0010(8)
C12 0.0342(13) 0.0194(10) 0.0417(15) -0.0117(10) -0.0117(11) 0.0005(9)
C4 0.0379(14) 0.0306(12) 0.0328(13) -0.0192(10) 0.0058(11) 0.0006(10)
C26 0.0310(12) 0.0319(12) 0.0192(10) -0.0067(8) -0.0045(9) 0.0004(9)
C3 0.0419(16) 0.0311(13) 0.0421(16) -0.0217(12) 0.0089(12) 0.0041(11)
C16 0.0304(12) 0.0225(10) 0.0343(13) -0.0101(9) -0.0092(10) 0.0017(9)
C14 0.0401(15) 0.0193(10) 0.0382(14) -0.0072(9) -0.0034(12) 0.0069(9)
C32 0.0210(11) 0.0339(13) 0.0452(17) 0.0003(12) 0.0068(11) 0.0029(10)
C31 0.0184(10) 0.0300(12) 0.0407(15) -0.0007(10) -0.0044(10) -0.0018(8)
C46 0.0402(16) 0.0491(17) 0.0331(14) -0.0219(13) 0.0011(12) -0.0180(13)
C13 0.0408(15) 0.0185(10) 0.0470(16) -0.0138(10) -0.0076(13) 0.0003(9)
C43 0.0449(17) 0.060(2) 0.0393(16) -0.0321(15) -0.0222(14) 0.0192(15)
C33 0.0305(13) 0.0344(13) 0.0421(16) -0.0153(12) 0.0102(11) 0.0049(10)
C15 0.0390(15) 0.0271(12) 0.0390(15) -0.0091(11) -0.0153(12) 0.0088(10)
C44 0.0359(16) 0.086(3) 0.058(2) -0.055(2) -0.0137(15) 0.0002(17)
C45 0.0471(19) 0.074(3) 0.055(2) -0.044(2) 0.0031(16) -0.0263(18)
C53 0.171(8) 0.086(4) 0.089(5) -0.055(4) -0.037(5) -0.015(5)

loop_
_atom_type_symbol
_atom_type_description
_atom_type_scat_dispersion_real
_atom_type_scat_dispersion_imag
_atom_type_scat_source
C C 0.0033 0.0016 'International Tables Vol C Tables 4.2.6.8 and 6.1.1.4'
H H 0.0000 0.0000 'International Tables Vol C Tables 4.2.6.8 and 6.1.1.4'
Cu Cu 0.3201 1.2651 'International Tables Vol C Tables 4.2.6.8 and 6.1.1.4'
F F 0.0171 0.0103 'International Tables Vol C Tables 4.2.6.8 and 6.1.1.4'
N N 0.0061 0.0033 'International Tables Vol C Tables 4.2.6.8 and 6.1.1.4'
O O 0.0106 0.0060 'International Tables Vol C Tables 4.2.6.8 and 6.1.1.4'
P P 0.1023 0.0942 'International Tables Vol C Tables 4.2.6.8 and 6.1.1.4'
Cl Cl 0.1484 0.1585 'International Tables Vol C Tables 4.2.6.8 and 6.1.1.4'

loop_
_geom_angle_atom_site_label_1
_geom_angle_atom_site_label_2
_geom_angle_atom_site_label_3
_geom_angle
_geom_angle_site_symmetry_1
_geom_angle_site_symmetry_3
_geom_angle_publ_flag
N2 Cu1 N1 90.72(8) . . ?
N2 Cu1 P3 113.11(6) . . ?
N1 Cu1 P3 108.37(6) . . ?
N2 Cu1 P2 116.79(6) . . ?
N1 Cu1 P2 118.78(6) . . ?
P3 Cu1 P2 108.19(2) . . ?
C29 P2 C17 104.44(10) . . ?
C29 P2 C23 100.92(10) . . ?
C17 P2 C23 100.10(10) . . ?
C29 P2 Cu1 115.71(8) . . ?
C17 P2 Cu1 112.06(7) . . ?
C23 P2 Cu1 121.25(7) . . ?
C47 P3 C41 104.67(11) . . ?
C47 P3 C35 104.02(10) . . ?
C41 P3 C35 102.44(11) . . ?
C47 P3 Cu1 112.58(7) . . ?
C41 P3 Cu1 116.21(9) . . ?
C35 P3 Cu1 115.49(7) . . ?
C11 P1 C1 103.83(11) . . ?
C11 P1 C6 103.30(11) . . ?
C1 P1 C6 100.96(11) . . ?
F3 P4 F1 179.8(3) . . ?
F3 P4 F4 89.33(19) . . ?
F1 P4 F4 90.6(2) . . ?
F3 P4 F5 91.03(16) . . ?
F1 P4 F5 88.85(18) . . ?
F4 P4 F5 89.85(17) . . ?
F3 P4 F2 88.78(17) . . ?
F1 P4 F2 91.3(2) . . ?
F4 P4 F2 177.8(2) . . ?
F5 P4 F2 89.01(13) . . ?
F3 P4 F6 88.87(15) . . ?
F1 P4 F6 91.25(18) . . ?
F4 P4 F6 91.95(18) . . ?
F5 P4 F6 178.20(16) . . ?
F2 P4 F6 89.19(15) . . ?
C18 O1 C36 114.87(16) . . ?
C10 N2 C6 118.34(19) . . ?
C10 N2 Cu1 122.43(16) . . ?
C6 N2 Cu1 118.96(15) . . ?
C5 N1 C1 118.0(2) . . ?
C5 N1 Cu1 123.09(16) . . ?
C1 N1 Cu1 118.43(16) . . ?
C17 C18 C19 122.0(2) . . ?
C17 C18 O1 117.21(17) . . ?
C19 C18 O1 120.69(19) . . ?
C18 C17 C22 117.66(19) . . ?
C18 C17 P2 117.95(15) . . ?
C22 C17 P2 124.34(17) . . ?
C20 C19 C18 118.9(2) . . ?
C20 C19 H19 120.5 . . ?
C18 C19 H19 120.5 . . ?
C24 C23 C28 118.0(2) . . ?
C24 C23 P2 119.09(17) . . ?
C28 C23 P2 122.89(17) . . ?
C34 C29 C30 118.5(2) . . ?
C34 C29 P2 119.42(19) . . ?
C30 C29 P2 121.97(19) . . ?
C36 C35 C40 117.5(2) . . ?
C36 C35 P3 120.14(16) . . ?
C40 C35 P3 122.35(18) . . ?
C47 C48 C49 120.4(2) . . ?
C47 C48 H48 119.8 . . ?
C49 C48 H48 119.8 . . ?
C39 C40 C35 121.2(2) . . ?
C39 C40 H40 119.4 . . ?
C35 C40 H40 119.4 . . ?
N1 C1 C2 121.6(2) . . ?
N1 C1 P1 114.84(17) . . ?
C2 C1 P1 123.2(2) . . ?
C37 C36 C35 121.8(2) . . ?
C37 C36 O1 118.5(2) . . ?
C35 C36 O1 119.69(19) . . ?
N2 C6 C7 121.5(2) . . ?
N2 C6 P1 114.89(16) . . ?
C7 C6 P1 123.50(18) . . ?
C8 C7 C6 119.1(2) . . ?
C8 C7 H7 120.5 . . ?
C6 C7 H7 120.5 . . ?
C42 C41 C46 119.7(3) . . ?
C42 C41 P3 123.1(2) . . ?
C46 C41 P3 117.2(2) . . ?
C27 C28 C23 120.8(2) . . ?
C27 C28 H28 119.6 . . ?
C23 C28 H28 119.6 . . ?
C48 C47 C52 119.1(2) . . ?
C48 C47 P3 123.03(17) . . ?
C52 C47 P3 117.84(17) . . ?
C17 C22 C21 120.9(2) . . ?
C17 C22 H22 119.6 . . ?
C21 C22 H22 119.6 . . ?
C25 C24 C23 120.8(2) . . ?
C25 C24 H24 119.6 . . ?
C23 C24 H24 119.6 . . ?
C29 C34 C33 120.5(3) . . ?
C29 C34 H34 119.7 . . ?
C33 C34 H34 119.7 . . ?
C31 C30 C29 121.0(3) . . ?
C31 C30 H30 119.5 . . ?
C29 C30 H30 119.5 . . ?
N2 C10 C9 123.2(2) . . ?
N2 C10 H10 118.4 . . ?
C9 C10 H10 118.4 . . ?
C51 C50 C49 119.8(2) . . ?
C51 C50 H50 120.1 . . ?
C49 C50 H50 120.1 . . ?
C51 C52 C47 120.5(2) . . ?
C51 C52 H52 119.7 . . ?
C47 C52 H52 119.7 . . ?
C26 C27 C28 120.5(2) . . ?
C26 C27 H27 119.7 . . ?
C28 C27 H27 119.7 . . ?
C9 C8 C7 119.5(2) . . ?
C9 C8 H8 120.3 . . ?
C7 C8 H8 120.3 . . ?
C38 C39 C40 120.2(2) . . ?
C38 C39 H39 119.9 . . ?
C40 C39 H39 119.9 . . ?
C41 C42 C43 119.4(3) . . ?
C41 C42 H42 120.3 . . ?
C43 C42 H42 120.3 . . ?
C8 C9 C10 118.3(2) . . ?
C8 C9 H9 120.8 . . ?
C10 C9 H9 120.8 . . ?
C36 C37 C38 119.7(2) . . ?
C36 C37 H37 120.1 . . ?
C38 C37 H37 120.1 . . ?
C16 C11 C12 119.0(2) . . ?
C16 C11 P1 116.34(18) . . ?
C12 C11 P1 124.6(2) . . ?
C21 C20 C19 120.6(2) . . ?
C21 C20 H20 119.7 . . ?
C19 C20 H20 119.7 . . ?
C50 C51 C52 120.1(2) . . ?
C50 C51 H51 119.9 . . ?
C52 C51 H51 119.9 . . ?
N1 C5 C4 123.2(3) . . ?
N1 C5 H5 118.4 . . ?
C4 C5 H5 118.4 . . ?
C3 C2 C1 119.5(3) . . ?
C3 C2 H2 120.2 . . ?
C1 C2 H2 120.2 . . ?
C26 C25 C24 120.7(2) . . ?
C26 C25 H25 119.7 . . ?
C24 C25 H25 119.7 . . ?
C39 C38 C37 119.5(2) . . ?
C39 C38 H38 120.2 . . ?
C37 C38 H38 120.2 . . ?
C20 C21 C22 119.8(2) . . ?
C20 C21 H21 120.1 . . ?
C22 C21 H21 120.1 . . ?
C50 C49 C48 120.0(2) . . ?
C50 C49 H49 120.0 . . ?
C48 C49 H49 120.0 . . ?
C13 C12 C11 120.0(3) . . ?
C13 C12 H12 120.0 . . ?
C11 C12 H12 120.0 . . ?
C5 C4 C3 118.2(3) . . ?
C5 C4 H4 120.9 . . ?
C3 C4 H4 120.9 . . ?
C25 C26 C27 119.1(2) . . ?
C25 C26 H26 120.4 . . ?
C27 C26 H26 120.4 . . ?
C2 C3 C4 119.4(3) . . ?
C2 C3 H3 120.3 . . ?
C4 C3 H3 120.3 . . ?
C15 C16 C11 120.5(3) . . ?
C15 C16 H16 119.7 . . ?
C11 C16 H16 119.7 . . ?
C15 C14 C13 119.7(2) . . ?
C15 C14 H14 120.1 . . ?
C13 C14 H14 120.1 . . ?
C31 C32 C33 119.7(3) . . ?
C31 C32 H32 120.2 . . ?
C33 C32 H32 120.2 . . ?
C30 C31 C32 120.0(3) . . ?
C30 C31 H31 120.0 . . ?
C32 C31 H31 120.0 . . ?
C45 C46 C41 120.6(3) . . ?
C45 C46 H46 119.7 . . ?
C41 C46 H46 119.7 . . ?
C12 C13 C14 120.5(3) . . ?
C12 C13 H13 119.7 . . ?
C14 C13 H13 119.7 . . ?
C44 C43 C42 120.8(3) . . ?
C44 C43 H43 119.6 . . ?
C42 C43 H43 119.6 . . ?
C32 C33 C34 120.3(3) . . ?
C32 C33 H33 119.9 . . ?
C34 C33 H33 119.9 . . ?
C14 C15 C16 120.2(3) . . ?
C14 C15 H15 119.9 . . ?
C16 C15 H15 119.9 . . ?
C43 C44 C45 119.9(3) . . ?
C43 C44 H44 120.0 . . ?
C45 C44 H44 120.0 . . ?
C46 C45 C44 119.5(4) . . ?
C46 C45 H45 120.2 . . ?
C44 C45 H45 120.2 . . ?
Cl1 C53 Cl2 118.6(5) . . ?
Cl1 C53 H53A 107.7 . . ?
Cl2 C53 H53A 107.7 . . ?
Cl1 C53 H53B 107.7 . . ?
Cl2 C53 H53B 107.7 . . ?
H53A C53 H53B 107.1 . . ?

loop_
_geom_bond_atom_site_label_1
_geom_bond_atom_site_label_2
_geom_bond_distance
_geom_bond_site_symmetry_2
_geom_bond_publ_flag
Cu1 N2 2.0624(19) . ?
Cu1 N1 2.0991(19) . ?
Cu1 P3 2.2747(6) . ?
Cu1 P2 2.2780(6) . ?
P2 C29 1.831(2) . ?
P2 C17 1.833(2) . ?
P2 C23 1.839(2) . ?
P3 C47 1.827(2) . ?
P3 C41 1.830(3) . ?
P3 C35 1.835(2) . ?
P1 C11 1.827(2) . ?
P1 C1 1.840(3) . ?
P1 C6 1.848(2) . ?
P4 F3 1.571(3) . ?
P4 F1 1.571(3) . ?
P4 F4 1.579(3) . ?
P4 F5 1.595(2) . ?
P4 F2 1.605(3) . ?
P4 F6 1.610(3) . ?
Cl1 C53 1.591(8) . ?
Cl2 C53 1.744(7) . ?
O1 C18 1.396(3) . ?
O1 C36 1.398(3) . ?
N2 C10 1.347(3) . ?
N2 C6 1.351(3) . ?
N1 C5 1.349(3) . ?
N1 C1 1.354(3) . ?
C18 C17 1.393(3) . ?
C18 C19 1.394(3) . ?
C17 C22 1.400(3) . ?
C19 C20 1.388(3) . ?
C19 H19 0.9500 . ?
C23 C24 1.397(3) . ?
C23 C28 1.402(3) . ?
C29 C34 1.387(4) . ?
C29 C30 1.402(3) . ?
C35 C36 1.395(3) . ?
C35 C40 1.400(3) . ?
C48 C47 1.390(3) . ?
C48 C49 1.396(3) . ?
C48 H48 0.9500 . ?
C40 C39 1.392(3) . ?
C40 H40 0.9500 . ?
C1 C2 1.394(3) . ?
C36 C37 1.389(3) . ?
C6 C7 1.398(3) . ?
C7 C8 1.390(4) . ?
C7 H7 0.9500 . ?
C41 C42 1.388(4) . ?
C41 C46 1.396(4) . ?
C28 C27 1.392(4) . ?
C28 H28 0.9500 . ?
C47 C52 1.397(3) . ?
C22 C21 1.400(3) . ?
C22 H22 0.9500 . ?
C24 C25 1.392(4) . ?
C24 H24 0.9500 . ?
C34 C33 1.396(4) . ?
C34 H34 0.9500 . ?
C30 C31 1.384(4) . ?
C30 H30 0.9500 . ?
C10 C9 1.387(3) . ?
C10 H10 0.9500 . ?
C50 C51 1.387(4) . ?
C50 C49 1.389(4) . ?
C50 H50 0.9500 . ?
C52 C51 1.389(4) . ?
C52 H52 0.9500 . ?
C27 C26 1.389(4) . ?
C27 H27 0.9500 . ?
C8 C9 1.379(4) . ?
C8 H8 0.9500 . ?
C39 C38 1.388(4) . ?
C39 H39 0.9500 . ?
C42 C43 1.396(4) . ?
C42 H42 0.9500 . ?
C9 H9 0.9500 . ?
C37 C38 1.393(4) . ?
C37 H37 0.9500 . ?
C11 C16 1.395(4) . ?
C11 C12 1.401(4) . ?
C20 C21 1.378(4) . ?
C20 H20 0.9500 . ?
C51 H51 0.9500 . ?
C5 C4 1.383(4) . ?
C5 H5 0.9500 . ?
C2 C3 1.372(5) . ?
C2 H2 0.9500 . ?
C25 C26 1.385(4) . ?
C25 H25 0.9500 . ?
C38 H38 0.9500 . ?
C21 H21 0.9500 . ?
C49 H49 0.9500 . ?
C12 C13 1.387(4) . ?
C12 H12 0.9500 . ?
C4 C3 1.392(5) . ?
C4 H4 0.9500 . ?
C26 H26 0.9500 . ?
C3 H3 0.9500 . ?
C16 C15 1.392(4) . ?
C16 H16 0.9500 . ?
C14 C15 1.383(5) . ?
C14 C13 1.391(5) . ?
C14 H14 0.9500 . ?
C32 C31 1.386(5) . ?
C32 C33 1.387(5) . ?
C32 H32 0.9500 . ?
C31 H31 0.9500 . ?
C46 C45 1.391(4) . ?
C46 H46 0.9500 . ?
C13 H13 0.9500 . ?
C43 C44 1.384(6) . ?
C43 H43 0.9500 . ?
C33 H33 0.9500 . ?
C15 H15 0.9500 . ?
C44 C45 1.391(6) . ?
C44 H44 0.9500 . ?
C45 H45 0.9500 . ?
C53 H53A 0.9900 . ?
C53 H53B 0.9900 . ?
